data_4035554
loop_
_publ_author_name
'Pinto, Alexandre'
'Piccich\`e, Miriam'
'Griera, Rosa'
'Molins, Elies'
'Bosch, Joan'
'Amat, Mercedes'

_publ_section_title
;
 Studies on the Synthesis of Phlegmarine-Type Lycopodium Alkaloids:
 Enantioselective Synthesis of (-)-Cermizine B, (+)-Serratezomine E, and
 (+)-Luciduline.
;
_journal_issue 15
_journal_name_full 'The Journal of organic chemistry'
_journal_page_first 8364
_journal_page_last 8375
_journal_paper_doi 10.1021/acs.joc.8b00983
_journal_volume 83
_journal_year 2018
_chemical_absolute_configuration syn
_chemical_formula_sum 'C17 H19 N O3'
_chemical_formula_weight 285.33
_space_group_IT_number 5
_space_group_name_Hall 'C 2y'
_space_group_name_H-M_alt 'C 1 2 1'
_symmetry_cell_setting monoclinic
_symmetry_Int_Tables_number 5
_symmetry_space_group_name_Hall 'C 2y'
_symmetry_space_group_name_H-M 'C 1 2 1'
_atom_sites_solution_hydrogens mixed
_audit_conform_dict_location ftp://ftp.iucr.org/pub/cif_core.dic
_audit_conform_dict_name cif_core.dic
_audit_conform_dict_version 2.4.3
_audit_creation_date 2017-10-26T15:18:21-00:00
_audit_creation_method 'WinGX routine CIF_UPDATE'
_cell_angle_alpha 90
_cell_angle_beta 113.74(2)
_cell_angle_gamma 90
_cell_formula_units_Z 4
_cell_length_a 22.070(5)
_cell_length_b 6.411(3)
_cell_length_c 11.639(3)
_cell_measurement_reflns_used 21
_cell_measurement_temperature 293(2)
_cell_measurement_theta_max 18.62
_cell_measurement_theta_min 7.46
_cell_measurement_wavelength 0.71073
_cell_volume 1507.5(9)
_computing_cell_refinement 'CAD4 Express (Enraf Nonius, 1994)'
_computing_data_collection 'CAD4 Express (Enraf Nonius, 1994)'
_computing_data_reduction 'XCAD4 (Harms & Wocadlo, 1995)'
_computing_molecular_graphics 'ORTEP-3 for Windows (Farrugia, 2012)'
_computing_publication_material 'WinGX publication routines (Farrugia, 2012)'
_computing_structure_refinement 'SHELXL-2014/7 (Sheldrick, 2014)'
_computing_structure_solution 'SHELXS-2013/1 (Sheldrick, 2008)'
_diffrn_ambient_temperature 293(2)
_diffrn_detector 'scintillation LiI'
_diffrn_detector_dtime 1.195
_diffrn_measured_fraction_theta_full 0.995
_diffrn_measured_fraction_theta_max 0.995
_diffrn_measurement_device '\k-geometry diffractometer'
_diffrn_measurement_device_type 'Enraf Nonius CAD4'
_diffrn_measurement_method 'non-profiled \w scans'
_diffrn_orient_matrix_type 'x-axis points to radiation source - matrix specified in reciprocal space'
_diffrn_orient_matrix_UB_11 0.047581
_diffrn_orient_matrix_UB_12 -0.04343
_diffrn_orient_matrix_UB_13 0.033307
_diffrn_orient_matrix_UB_21 -0.005317
_diffrn_orient_matrix_UB_22 -0.038806
_diffrn_orient_matrix_UB_23 -0.086724
_diffrn_orient_matrix_UB_31 0.012734
_diffrn_orient_matrix_UB_32 0.144653
_diffrn_orient_matrix_UB_33 -0.013506
_diffrn_radiation_monochromator graphite
_diffrn_radiation_probe x-ray
_diffrn_radiation_type MoK\a
_diffrn_radiation_wavelength 0.71073
_diffrn_reflns_av_R_equivalents 0.0325
_diffrn_reflns_av_unetI/netI 0.0404
_diffrn_reflns_Laue_measured_fraction_full 0.995
_diffrn_reflns_Laue_measured_fraction_max 0.995
_diffrn_reflns_limit_h_max 26
_diffrn_reflns_limit_h_min -24
_diffrn_reflns_limit_k_max 7
_diffrn_reflns_limit_k_min 0
_diffrn_reflns_limit_l_max 0
_diffrn_reflns_limit_l_min -13
_diffrn_reflns_number 1532
_diffrn_reflns_point_group_measured_fraction_full 0.546
_diffrn_reflns_point_group_measured_fraction_max 0.546
_diffrn_reflns_theta_full 24.971
_diffrn_reflns_theta_max 24.971
_diffrn_reflns_theta_min 1.911
_diffrn_source 'Enraf Nonius FR590'
_diffrn_standards_decay_% 0
_diffrn_standards_interval_time 60
_diffrn_standards_number 1
_exptl_absorpt_coefficient_mu 0.086
_exptl_absorpt_correction_type none
_exptl_crystal_density_diffrn 1.257
_exptl_crystal_density_method 'not measured'
_exptl_crystal_F_000 608
_exptl_crystal_size_max 0
_exptl_crystal_size_mid 0
_exptl_crystal_size_min 0
_refine_diff_density_max 0.134
_refine_diff_density_min -0.21
_refine_diff_density_rms 0.037
_refine_ls_abs_structure_details
;
No quotients, so Flack parameter determined by classical intensity fit
;
_refine_ls_abs_structure_Flack 0(3)
_refine_ls_extinction_method none
_refine_ls_goodness_of_fit_ref 1.065
_refine_ls_hydrogen_treatment mixed
_refine_ls_matrix_type full
_refine_ls_number_constraints 0
_refine_ls_number_parameters 196
_refine_ls_number_reflns 1456
_refine_ls_number_restraints 6
_refine_ls_restrained_S_all 1.063
_refine_ls_R_factor_all 0.0751
_refine_ls_R_factor_gt 0.0445
_refine_ls_shift/su_max 0
_refine_ls_shift/su_mean 0
_refine_ls_structure_factor_coef Fsqd
_refine_ls_weighting_details 'w=1/[\s^2^(Fo^2^)+(0.0663P)^2^+0.1022P] where P=(Fo^2^+2Fc^2^)/3'
_refine_ls_weighting_scheme calc
_refine_ls_wR_factor_gt 0.1056
_refine_ls_wR_factor_ref 0.1175
_reflns_Friedel_coverage 0
_reflns_Friedel_fraction_full 0
_reflns_Friedel_fraction_max 0
_reflns_number_gt 1104
_reflns_number_total 1456
_reflns_threshold_expression 'I > 2\s(I)'
_cod_data_source_file jo8b00983_si_002.cif
_cod_data_source_block shelx
_cod_original_sg_symbol_H-M 'C 2'
_cod_database_code 4035554

loop_
_symmetry_equiv_pos_as_xyz
'x, y, z'
'-x, y, -z'
'x+1/2, y+1/2, z'
'-x+1/2, y+1/2, -z'

loop_
_atom_site_label
_atom_site_type_symbol
_atom_site_fract_x
_atom_site_fract_y
_atom_site_fract_z
_atom_site_U_iso_or_equiv
_atom_site_adp_type
_atom_site_occupancy
_atom_site_site_symmetry_order
_atom_site_calc_flag
_atom_site_refinement_flags_posn
_atom_site_refinement_flags_adp
_atom_site_refinement_flags_occupancy
O2 O 0.25304(13) 0.5535(5) 0.3355(2) 0.0696(8) Uani 1 1 d . . .
O8 O 0.01140(19) -0.1504(7) 0.1316(3) 0.1018(13) Uani 1 1 d D . .
H8A H 0.005(7) -0.142(7) 0.057(4) 0.153 Uiso 0.5 1 d D U P
H8B H 0.0513(9) -0.183(7) 0.167(9) 0.153 Uiso 0.5 1 d D U P
O13 O 0.14735(13) -0.0195(4) 0.2773(2) 0.0614(7) Uani 1 1 d D . .
N1 N 0.16983(12) 0.3208(5) 0.2646(2) 0.0430(7) Uani 1 1 d . . .
C2 C 0.20455(18) 0.4738(6) 0.3454(3) 0.0505(9) Uani 1 1 d . . .
C3 C 0.1824(2) 0.5392(7) 0.4453(3) 0.0658(11) Uani 1 1 d . . .
H3A H 0.1776 0.6897 0.4425 0.079 Uiso 1 1 calc R U .
H3B H 0.2167 0.5032 0.5264 0.079 Uiso 1 1 calc R U .
C4 C 0.1178(2) 0.4419(7) 0.4353(4) 0.0686(13) Uani 1 1 d . . .
H4A H 0.081 0.51 0.369 0.082 Uiso 1 1 calc R U .
H4B H 0.1127 0.4615 0.5135 0.082 Uiso 1 1 calc R U .
C5 C 0.11729(18) 0.2089(7) 0.4068(3) 0.0555(10) Uani 1 1 d . . .
H5 H 0.1572 0.1465 0.4706 0.067 Uiso 1 1 calc R U .
C6 C 0.0583(2) 0.0966(9) 0.4100(4) 0.0781(15) Uani 1 1 d . . .
H6 H 0.0564 0.0778 0.4877 0.094 Uiso 1 1 calc R U .
C7 C 0.0093(2) 0.0231(11) 0.3107(4) 0.0945(19) Uani 1 1 d . . .
H7 H -0.0242 -0.0495 0.3229 0.113 Uiso 1 1 calc R U .
C8 C 0.0038(2) 0.0483(10) 0.1805(4) 0.0793(15) Uani 1 1 d D . .
H8 H -0.0408 0.0997 0.1293 0.095 Uiso 1 1 calc R U .
C9 C 0.05326(16) 0.2087(8) 0.1738(3) 0.0589(10) Uani 1 1 d . . .
H9A H 0.0576 0.194 0.0946 0.071 Uiso 1 1 calc R U .
H9B H 0.0367 0.3478 0.1769 0.071 Uiso 1 1 calc R U .
C10 C 0.12082(15) 0.1831(6) 0.2809(3) 0.0456(8) Uani 1 1 d . . .
C11 C 0.19752(15) 0.2165(6) 0.1844(3) 0.0451(8) Uani 1 1 d . . .
H11 H 0.2459 0.2222 0.2257 0.054 Uiso 1 1 calc R U .
C12 C 0.1750(2) -0.0110(7) 0.1857(4) 0.0647(10) Uani 1 1 d . . .
H12A H 0.1422 -0.0499 0.1037 0.078 Uiso 1 1 calc R U .
H12B H 0.2123 -0.1054 0.2079 0.078 Uiso 1 1 calc R U .
C14 C 0.17579(14) 0.3013(6) 0.0526(3) 0.0423(8) Uani 1 1 d . . .
C15 C 0.19366(16) 0.1954(7) -0.0326(3) 0.0548(10) Uani 1 1 d . . .
H15 H 0.22 0.0769 -0.0068 0.066 Uiso 1 1 calc R U .
C16 C 0.1730(2) 0.2625(8) -0.1551(4) 0.0700(13) Uani 1 1 d . . .
H16 H 0.1842 0.1876 -0.2121 0.084 Uiso 1 1 calc R U .
C17 C 0.1357(2) 0.4413(9) -0.1920(4) 0.0770(14) Uani 1 1 d . . .
H17 H 0.1219 0.4888 -0.2741 0.092 Uiso 1 1 calc R U .
C18 C 0.1189(2) 0.5489(8) -0.1081(4) 0.0732(13) Uani 1 1 d . . .
H18 H 0.0939 0.6703 -0.1332 0.088 Uiso 1 1 calc R U .
C19 C 0.13857(17) 0.4793(6) 0.0137(3) 0.0522(9) Uani 1 1 d . . .
H19 H 0.1265 0.5535 0.0699 0.063 Uiso 1 1 calc R U .

loop_
_atom_site_aniso_label
_atom_site_aniso_U_11
_atom_site_aniso_U_22
_atom_site_aniso_U_33
_atom_site_aniso_U_23
_atom_site_aniso_U_13
_atom_site_aniso_U_12
O2 0.0679(16) 0.076(2) 0.0574(15) -0.0052(14) 0.0168(13) -0.0280(17)
O8 0.104(3) 0.122(3) 0.082(2) -0.019(2) 0.041(2) -0.062(3)
O13 0.0742(17) 0.0485(16) 0.0721(16) 0.0103(14) 0.0404(14) -0.0009(15)
N1 0.0388(14) 0.0469(17) 0.0432(14) 0.0027(15) 0.0165(12) -0.0036(15)
C2 0.055(2) 0.050(2) 0.0352(17) 0.0054(19) 0.0066(15) -0.006(2)
C3 0.085(3) 0.064(3) 0.0437(19) -0.0059(19) 0.0207(18) -0.009(2)
C4 0.079(3) 0.087(4) 0.046(2) 0.000(2) 0.032(2) 0.015(3)
C5 0.051(2) 0.074(3) 0.0412(19) 0.010(2) 0.0180(16) -0.003(2)
C6 0.071(3) 0.121(4) 0.052(2) 0.008(3) 0.035(2) -0.014(3)
C7 0.063(2) 0.157(6) 0.070(3) 0.008(4) 0.033(2) -0.030(4)
C8 0.053(2) 0.124(4) 0.060(3) -0.001(3) 0.0217(19) -0.025(3)
C9 0.0485(19) 0.087(3) 0.0398(18) 0.006(2) 0.0168(15) -0.007(2)
C10 0.0434(18) 0.049(2) 0.0426(18) 0.0035(17) 0.0151(14) -0.0015(17)
C11 0.0404(16) 0.048(2) 0.050(2) 0.0011(17) 0.0213(15) 0.0001(18)
C12 0.086(3) 0.048(2) 0.075(2) 0.008(2) 0.047(2) 0.005(2)
C14 0.0376(16) 0.043(2) 0.0506(18) -0.0027(17) 0.0224(14) -0.0053(17)
C15 0.052(2) 0.055(2) 0.068(2) -0.008(2) 0.0343(18) -0.002(2)
C16 0.069(2) 0.091(4) 0.062(3) -0.020(2) 0.040(2) -0.009(3)
C17 0.080(3) 0.105(4) 0.052(2) 0.014(3) 0.032(2) 0.019(3)
C18 0.085(3) 0.081(3) 0.063(2) 0.021(2) 0.039(2) 0.028(3)
C19 0.061(2) 0.050(2) 0.054(2) 0.0022(19) 0.0324(17) 0.008(2)

loop_
_atom_type_symbol
_atom_type_description
_atom_type_scat_dispersion_real
_atom_type_scat_dispersion_imag
_atom_type_scat_source
C C 0.0033 0.0016 'International Tables Vol C Tables 4.2.6.8 and 6.1.1.4'
H H 0 0 'International Tables Vol C Tables 4.2.6.8 and 6.1.1.4'
N N 0.0061 0.0033 'International Tables Vol C Tables 4.2.6.8 and 6.1.1.4'
O O 0.0106 0.006 'International Tables Vol C Tables 4.2.6.8 and 6.1.1.4'

loop_
_geom_angle_atom_site_label_1
_geom_angle_atom_site_label_2
_geom_angle_atom_site_label_3
_geom_angle
C8 O8 H8A 111(3)
C8 O8 H8B 107.4(19)
H8A O8 H8B 104(10)
C12 O13 C10 106.8(3)
C2 N1 C11 120.3(3)
C2 N1 C10 125.7(3)
C11 N1 C10 109.0(3)
O2 C2 N1 120.2(3)
O2 C2 C3 121.7(3)
N1 C2 C3 118.1(3)
C2 C3 C4 114.6(3)
C2 C3 H3A 108.6
C4 C3 H3A 108.6
C2 C3 H3B 108.6
C4 C3 H3B 108.6
H3A C3 H3B 107.6
C3 C4 C5 110.1(3)
C3 C4 H4A 109.6
C5 C4 H4A 109.6
C3 C4 H4B 109.6
C5 C4 H4B 109.6
H4A C4 H4B 108.2
C6 C5 C10 110.8(3)
C6 C5 C4 113.2(4)
C10 C5 C4 108.6(3)
C6 C5 H5 108
C10 C5 H5 108
C4 C5 H5 108
C7 C6 C5 124.5(4)
C7 C6 H6 117.7
C5 C6 H6 117.7
C6 C7 C8 124.1(4)
C6 C7 H7 117.9
C8 C7 H7 117.9
O8 C8 C7 109.6(5)
O8 C8 C9 112.3(3)
C7 C8 C9 111.2(4)
O8 C8 H8 107.9
C7 C8 H8 107.9
C9 C8 H8 107.9
C10 C9 C8 111.9(3)
C10 C9 H9A 109.2
C8 C9 H9A 109.2
C10 C9 H9B 109.2
C8 C9 H9B 109.2
H9A C9 H9B 107.9
O13 C10 N1 102.2(2)
O13 C10 C5 108.0(3)
N1 C10 C5 112.9(3)
O13 C10 C9 110.6(3)
N1 C10 C9 111.1(3)
C5 C10 C9 111.6(3)
N1 C11 C14 116.0(3)
N1 C11 C12 101.9(3)
C14 C11 C12 112.2(3)
N1 C11 H11 108.8
C14 C11 H11 108.8
C12 C11 H11 108.8
O13 C12 C11 106.2(3)
O13 C12 H12A 110.5
C11 C12 H12A 110.5
O13 C12 H12B 110.5
C11 C12 H12B 110.5
H12A C12 H12B 108.7
C19 C14 C15 118.5(3)
C19 C14 C11 122.5(3)
C15 C14 C11 119.0(3)
C16 C15 C14 121.1(4)
C16 C15 H15 119.4
C14 C15 H15 119.4
C17 C16 C15 119.3(4)
C17 C16 H16 120.3
C15 C16 H16 120.3
C18 C17 C16 120.0(4)
C18 C17 H17 120
C16 C17 H17 120
C17 C18 C19 120.6(4)
C17 C18 H18 119.7
C19 C18 H18 119.7
C14 C19 C18 120.5(3)
C14 C19 H19 119.8
C18 C19 H19 119.8

loop_
_geom_bond_atom_site_label_1
_geom_bond_atom_site_label_2
_geom_bond_distance
O2 C2 1.233(4)
O8 C8 1.432(7)
O8 H8A 0.82(2)
O8 H8B 0.835(18)
O13 C12 1.427(4)
O13 C10 1.432(5)
N1 C2 1.361(5)
N1 C11 1.466(4)
N1 C10 1.467(4)
C2 C3 1.492(5)
C3 C4 1.517(6)
C3 H3A 0.97
C3 H3B 0.97
C4 C5 1.529(6)
C4 H4A 0.97
C4 H4B 0.97
C5 C6 1.501(5)
C5 C10 1.508(5)
C5 H5 0.98
C6 C7 1.312(6)
C6 H6 0.93
C7 C8 1.480(6)
C7 H7 0.93
C8 C9 1.524(6)
C8 H8 0.98
C9 C10 1.519(5)
C9 H9A 0.97
C9 H9B 0.97
C11 C14 1.512(5)
C11 C12 1.543(6)
C11 H11 0.98
C12 H12A 0.97
C12 H12B 0.97
C14 C19 1.372(5)
C14 C15 1.384(5)
C15 C16 1.379(6)
C15 H15 0.93
C16 C17 1.376(7)
C16 H16 0.93
C17 C18 1.363(6)
C17 H17 0.93
C18 C19 1.380(5)
C18 H18 0.93
C19 H19 0.93

loop_
_geom_hbond_atom_site_label_D
_geom_hbond_atom_site_label_H
_geom_hbond_atom_site_label_A
_geom_hbond_distance_DH
_geom_hbond_distance_HA
_geom_hbond_distance_DA
_geom_hbond_angle_DHA
_geom_hbond_site_symmetry_A
O8 H8A O8 0.82(2) 2.08(2) 2.898(7) 175(4) 2
O8 H8B O13 0.835(18) 2.25(2) 2.913(4) 137(3) .
C3 H3A O13 0.97 2.57 3.348(5) 137.8 1_565
C5 H5 O2 0.98 2.4 3.356(5) 164.2 4_546
C12 H12B O2 0.97 2.59 3.374(5) 137.8 1_545

loop_
_geom_torsion_atom_site_label_1
_geom_torsion_atom_site_label_2
_geom_torsion_atom_site_label_3
_geom_torsion_atom_site_label_4
_geom_torsion
C11 N1 C2 O2 13.9(5)
C10 N1 C2 O2 166.2(3)
C11 N1 C2 C3 -165.7(3)
C10 N1 C2 C3 -13.3(5)
O2 C2 C3 C4 173.7(4)
N1 C2 C3 C4 -6.7(5)
C2 C3 C4 C5 44.4(5)
C3 C4 C5 C6 173.4(3)
C3 C4 C5 C10 -63.0(4)
C10 C5 C6 C7 -13.1(7)
C4 C5 C6 C7 109.3(6)
C5 C6 C7 C8 -2.7(10)
C6 C7 C8 O8 112.2(6)
C6 C7 C8 C9 -12.5(9)
O8 C8 C9 C10 -80.3(4)
C7 C8 C9 C10 42.8(6)
C12 O13 C10 N1 -37.7(3)
C12 O13 C10 C5 -157.0(3)
C12 O13 C10 C9 80.7(3)
C2 N1 C10 O13 -122.6(3)
C11 N1 C10 O13 32.4(3)
C2 N1 C10 C5 -6.8(5)
C11 N1 C10 C5 148.1(3)
C2 N1 C10 C9 119.4(4)
C11 N1 C10 C9 -85.6(4)
C6 C5 C10 O13 -78.6(4)
C4 C5 C10 O13 156.4(3)
C6 C5 C10 N1 169.2(3)
C4 C5 C10 N1 44.2(4)
C6 C5 C10 C9 43.2(5)
C4 C5 C10 C9 -81.8(4)
C8 C9 C10 O13 60.2(4)
C8 C9 C10 N1 172.9(3)
C8 C9 C10 C5 -60.1(5)
C2 N1 C11 C14 -96.0(4)
C10 N1 C11 C14 107.5(3)
C2 N1 C11 C12 141.8(3)
C10 N1 C11 C12 -14.7(3)
C10 O13 C12 C11 29.3(4)
N1 C11 C12 O13 -8.6(4)
C14 C11 C12 O13 -133.3(3)
N1 C11 C14 C19 7.2(5)
C12 C11 C14 C19 123.8(3)
N1 C11 C14 C15 -172.4(3)
C12 C11 C14 C15 -55.9(4)
C19 C14 C15 C16 -2.0(5)
C11 C14 C15 C16 177.7(3)
C14 C15 C16 C17 1.9(6)
C15 C16 C17 C18 -0.7(6)
C16 C17 C18 C19 -0.5(7)
C15 C14 C19 C18 0.8(5)
C11 C14 C19 C18 -178.9(4)
C17 C18 C19 C14 0.5(6)
